data_1571634
loop_
_publ_author_name
'Ewing, Paul M. D. A.'
'Majhi, Pankaj Kumar'
'Prentice, Callum'
'Young, Claire M.'
'van Rees, Karlotta'
'Arnold, Polly L.'
'Zysman-Colman, Eli'
'Smith, Andrew D.'

_publ_section_title
;
 &#x3b1;-Phenylthioaldehydes for the effective generation of acyl azolium
 and azolium enolate intermediates.
;
_journal_issue 24
_journal_name_full 'Chemical science'
_journal_page_first 9369
_journal_page_last 9375
_journal_paper_doi 10.1039/d3sc06879j
_journal_volume 15
_journal_year 2024
_chemical_absolute_configuration syn
_chemical_formula_moiety 'C30 H24 F N O3 S'
_chemical_formula_sum 'C30 H24 F N O3 S'
_chemical_formula_weight 497.56
_space_group_crystal_system orthorhombic
_space_group_IT_number 19
_space_group_name_Hall 'P 2ac 2ab'
_space_group_name_H-M_alt 'P 21 21 21'
_atom_sites_solution_hydrogens geom
_atom_sites_solution_primary dual
_audit_creation_date 2022-02-04
_audit_creation_method
;
Olex2 1.3-alpha
(compiled 2020.11.12 svn.r5f609507 for OlexSys, GUI svn.r6408)
;
_audit_update_record
;
2023-11-24 deposited with the CCDC.	2024-05-10 downloaded from the CCDC.
;
_cell_angle_alpha 90
_cell_angle_beta 90
_cell_angle_gamma 90
_cell_formula_units_Z 4
_cell_length_a 7.40710(10)
_cell_length_b 15.89600(10)
_cell_length_c 21.0437(2)
_cell_measurement_reflns_used 17149
_cell_measurement_temperature 120.00(10)
_cell_measurement_theta_max 75.8360
_cell_measurement_theta_min 5.0430
_cell_volume 2477.75(4)
_computing_cell_refinement 'CrysAlisPro 1.171.41.99a (Rigaku OD, 2021)'
_computing_data_collection 'CrysAlisPro 1.171.41.99a (Rigaku OD, 2021)'
_computing_data_reduction 'CrysAlisPro 1.171.41.99a (Rigaku OD, 2021)'
_computing_molecular_graphics 'Olex2 1.3-alpha (Dolomanov et al., 2009)'
_computing_publication_material 'Olex2 1.3-alpha (Dolomanov et al., 2009)'
_computing_structure_refinement 'SHELXL 2018/3 (Sheldrick, 2015)'
_computing_structure_solution 'SHELXT 2018/2 (Sheldrick, 2018)'
_diffrn_ambient_environment N~2~
_diffrn_ambient_temperature 120.00(10)
_diffrn_detector 'CCD plate'
_diffrn_detector_area_resol_mean 5.1574
_diffrn_detector_type Atlas
_diffrn_measured_fraction_theta_full 1.000
_diffrn_measured_fraction_theta_max 0.999
_diffrn_measurement_details
;
List of Runs (angles in degrees, time in seconds):

  # Type    Start    End  Width  t~exp~   \w     \q     \k     \f   Frames
#--------------------------------------------------------------------------
  1  \w   -119.00 -49.00   1.00    2.00    --  -41.67-165.00 119.00   70
  2  \w    -65.00  33.00   1.00    2.00    --  -41.67  30.00 144.00   98
  3  \w     36.00 135.00   1.00    8.00    --  111.00 -30.00 -16.00   99
  4  \w     31.00 106.00   1.00    8.00    --  111.00 -96.00 163.00   75
  5  \w    104.00 178.00   1.00    8.00    --  111.00  96.00 -87.00   74
  6  \w     50.00 139.00   1.00    8.00    --  111.00-165.00 119.00   89
  7  \w     10.00  42.00   1.00    2.00    --   41.67  79.00  -6.55   32
  8  \w     10.00  42.00   1.00    2.00    --   41.67  79.00 175.37   32
  9  \w      9.00  42.00   1.00    2.00    --   41.67  81.00  94.01   33
 10  \w      9.00  42.00   1.00    2.00    --   41.67  81.00  59.65   33
 11  \w     30.00 107.00   1.00    8.00    --  111.00 -94.00   0.00   77
 12  \w     30.00 107.00   1.00    8.00    --  111.00 -94.00 120.00   77
 13  \w     67.00  94.00   1.00    8.00    --  111.00  15.00 -90.00   27
 14  \w     70.00 106.00   1.00    8.00    --  111.00 -94.00-180.00   36
 15  \w    119.00 146.00   1.00    8.00    --  111.00  15.00 -90.00   27
 16  \w    129.00 156.00   1.00    8.00    --  111.00 125.00  30.00   27
 17  \w     75.00 137.00   1.00    8.00    --  111.00 -61.00  60.00   62
 18  \w     91.00 178.00   1.00    8.00    --  111.00  56.00 129.09   87
 19  \w     93.00 152.00   1.00    8.00    --  111.00  70.00   8.72   59
 20  \w     55.00  97.00   1.00    8.00    --  111.00-125.00 -90.00   42
 21  \w    128.00 155.00   1.00    8.00    --  111.00 125.00   0.00   27
 22  \w     61.00 100.00   1.00    8.00    --  111.00 -30.00 150.00   39
 23  \w     55.00 102.00   1.00    8.00    --  111.00 -94.00 -60.00   47
 24  \w    139.00 171.00   1.00    8.00    --  111.00  45.00   0.00   32
 25  \w    117.00 178.00   1.00    8.00    --  111.00  30.00-180.00   61
 26  \w     37.00  71.00   1.00    8.00    --  111.00 -30.00-150.00   34
 27  \w     91.00 118.00   1.00    8.00    --  111.00 -30.00-150.00   27
 28  \w     97.00 178.00   1.00    8.00    --  111.00  45.00-150.00   81
 29  \w    105.00 137.00   1.00    8.00    --  111.00  77.00 -60.00   32
 30  \w     71.00  98.00   1.00    8.00    --  111.00 -77.00-150.00   27
 31  \w     42.00 117.00   1.00    8.00    --  111.00 -45.00 150.00   75
;
_diffrn_measurement_device 'four-circle diffractometer'
_diffrn_measurement_device_type 'SuperNova, Dual, Cu at home/near, Atlas'
_diffrn_measurement_method '\w scans'
_diffrn_orient_matrix_type 'CrysAlisPro convention (1999,Acta A55,543-557)'
_diffrn_orient_matrix_UB_11 0.0352572000
_diffrn_orient_matrix_UB_12 -0.0715271000
_diffrn_orient_matrix_UB_13 -0.0478071000
_diffrn_orient_matrix_UB_21 0.0716831000
_diffrn_orient_matrix_UB_22 -0.0559120000
_diffrn_orient_matrix_UB_23 0.0542483000
_diffrn_orient_matrix_UB_31 -0.1919629000
_diffrn_orient_matrix_UB_32 -0.0339576000
_diffrn_orient_matrix_UB_33 0.0115137000
_diffrn_radiation_monochromator mirror
_diffrn_radiation_probe x-ray
_diffrn_radiation_type 'Cu K\a'
_diffrn_radiation_wavelength 1.54184
_diffrn_reflns_av_R_equivalents 0.0694
_diffrn_reflns_av_unetI/netI 0.0436
_diffrn_reflns_Laue_measured_fraction_full 1.000
_diffrn_reflns_Laue_measured_fraction_max 0.999
_diffrn_reflns_limit_h_max 6
_diffrn_reflns_limit_h_min -9
_diffrn_reflns_limit_k_max 19
_diffrn_reflns_limit_k_min -20
_diffrn_reflns_limit_l_max 26
_diffrn_reflns_limit_l_min -26
_diffrn_reflns_number 26615
_diffrn_reflns_point_group_measured_fraction_full 1.000
_diffrn_reflns_point_group_measured_fraction_max 0.996
_diffrn_reflns_theta_full 67.684
_diffrn_reflns_theta_max 75.972
_diffrn_reflns_theta_min 3.485
_diffrn_source 'micro-focus sealed X-ray tube'
_diffrn_source_type 'SuperNova (Cu) X-ray Source'
_exptl_absorpt_coefficient_mu 1.496
_exptl_absorpt_correction_T_max 1.00000
_exptl_absorpt_correction_T_min 0.67719
_exptl_absorpt_correction_type multi-scan
_exptl_absorpt_process_details
;
CrysAlisPro 1.171.41.99a (Rigaku Oxford Diffraction, 2021)
Empirical absorption correction using spherical harmonics,
implemented in SCALE3 ABSPACK scaling algorithm.
;
_exptl_crystal_colour 'clear colourless'
_exptl_crystal_colour_lustre clear
_exptl_crystal_colour_primary colourless
_exptl_crystal_density_diffrn 1.334
_exptl_crystal_description block
_exptl_crystal_F_000 1040
_exptl_crystal_recrystallization_method 'Slow diffusion from a concentrated diethyl ether solution at room temperature.'
_exptl_crystal_size_max 0.171
_exptl_crystal_size_mid 0.121
_exptl_crystal_size_min 0.088
_refine_diff_density_max 0.302
_refine_diff_density_min -0.504
_refine_diff_density_rms 0.063
_refine_ls_abs_structure_details
;
 Flack x determined using 2079 quotients [(I+)-(I-)]/[(I+)+(I-)]
 (Parsons, Flack and Wagner, Acta Cryst. B69 (2013) 249-259).
;
_refine_ls_abs_structure_Flack -0.010(9)
_refine_ls_extinction_method none
_refine_ls_goodness_of_fit_ref 1.048
_refine_ls_hydrogen_treatment constr
_refine_ls_matrix_type full
_refine_ls_number_parameters 326
_refine_ls_number_reflns 5159
_refine_ls_number_restraints 0
_refine_ls_restrained_S_all 1.048
_refine_ls_R_factor_all 0.0458
_refine_ls_R_factor_gt 0.0446
_refine_ls_shift/su_max 0.000
_refine_ls_shift/su_mean 0.000
_refine_ls_structure_factor_coef Fsqd
_refine_ls_weighting_details 'w=1/[\s^2^(Fo^2^)+(0.0908P)^2^+0.1472P] where P=(Fo^2^+2Fc^2^)/3'
_refine_ls_weighting_scheme calc
_refine_ls_wR_factor_gt 0.1167
_refine_ls_wR_factor_ref 0.1183
_reflns_Friedel_coverage 0.749
_reflns_Friedel_fraction_full 1.000
_reflns_Friedel_fraction_max 0.993
_reflns_number_gt 4987
_reflns_number_total 5159
_reflns_threshold_expression 'I > 2\s(I)'
_cod_data_source_file d3sc06879j2.cif
_cod_data_source_block jl22002_refinalized
_cod_depositor_comments 'Adding full bibliography for 1571634.cif.'
_cod_database_code 1571634
_shelx_shelxl_version_number 2018/3
_chemical_oxdiff_formula 'C30 H24 F1 N1 O3 S1'
_chemical_oxdiff_usercomment '@ 120 K KvR_PE_1'
_shelx_space_group_comment
;
The symmetry employed for this shelxl refinement is uniquely defined
by the following loop, which should always be used as a source of
symmetry information in preference to the above space-group names.
They are only intended as comments.
;
_shelx_estimated_absorpt_t_max 0.880
_shelx_estimated_absorpt_t_min 0.784
_reflns_odcompleteness_completeness 98.64
_reflns_odcompleteness_iscentric 1
_reflns_odcompleteness_theta 76.55
_olex2_refinement_description
;
1. Fixed Uiso
 At 1.2 times of:
  All C(H) groups, All N(H) groups
 At 1.5 times of:
  All C(H,H,H) groups
2.a Ternary CH refined with riding coordinates:
 C3(H3), C2(H2)
2.b Aromatic/amide H refined with riding coordinates:
 N1(H1), C30(H30), C25(H25), C13(H13), C16(H16), C29(H29), C17(H17), C11(H11),
 C26(H26), C8(H8), C7(H7), C14(H14), C15(H15), C19(H19), C10(H10), C23(H23),
 C22(H22), C20(H20), C21(H21)
2.c Idealised Me refined as rotating group:
 C28(H28A,H28B,H28C)
;
_olex2_submission_special_instructions 'No special instructions were received'
_oxdiff_exptl_absorpt_empirical_details
;
Empirical correction (ABSPACK) includes:
- Absorption correction using spherical harmonics
- Frame scaling
;
_oxdiff_exptl_absorpt_empirical_full_max 1.382
_oxdiff_exptl_absorpt_empirical_full_min 0.779

loop_
_space_group_symop_operation_xyz
'x, y, z'
'-x+1/2, -y, z+1/2'
'-x, y+1/2, -z+1/2'
'x+1/2, -y+1/2, -z'

loop_
_atom_site_label
_atom_site_type_symbol
_atom_site_fract_x
_atom_site_fract_y
_atom_site_fract_z
_atom_site_U_iso_or_equiv
_atom_site_adp_type
_atom_site_occupancy
_atom_site_site_symmetry_order
_atom_site_calc_flag
_atom_site_refinement_flags_posn
_atom_site_refinement_flags_adp
_atom_site_refinement_flags_occupancy
_atom_site_disorder_assembly
_atom_site_disorder_group
S1 S 0.63374(7) 0.42620(4) 0.34299(3) 0.01991(17) Uani 1 1 d . . . . .
F1 F 0.0043(3) 0.37638(16) 0.13595(8) 0.0467(5) Uani 1 1 d . . . . .
O3 O 0.6333(3) 0.33954(12) 0.32219(9) 0.0287(4) Uani 1 1 d . . . . .
O1 O 0.0597(3) 0.53675(13) 0.51113(9) 0.0300(4) Uani 1 1 d . . . . .
O2 O 0.7942(3) 0.45657(16) 0.37512(9) 0.0316(4) Uani 1 1 d . . . . .
N1 N 0.1497(3) 0.47655(14) 0.41917(10) 0.0225(4) Uani 1 1 d . . . . .
H1 H 0.036483 0.465951 0.409370 0.027 Uiso 1 1 calc R U . . .
C30 C 0.5768(3) 0.45262(15) 0.21696(11) 0.0211(5) Uani 1 1 d . . . . .
H30 H 0.592035 0.393603 0.212265 0.025 Uiso 1 1 calc R U . . .
C4 C 0.4557(3) 0.44685(14) 0.39583(11) 0.0176(4) Uani 1 1 d . . . . .
C3 C 0.5029(3) 0.46511(14) 0.46466(10) 0.0175(4) Uani 1 1 d . . . . .
H3 H 0.630427 0.485659 0.465803 0.021 Uiso 1 1 calc R U . . .
C25 C 0.5759(4) 0.57695(16) 0.28414(12) 0.0225(5) Uani 1 1 d . . . . .
H25 H 0.593156 0.602285 0.324578 0.027 Uiso 1 1 calc R U . . .
C13 C 0.3993(3) 0.31532(15) 0.49257(11) 0.0200(5) Uani 1 1 d . . . . .
H13 H 0.341644 0.310868 0.452382 0.024 Uiso 1 1 calc R U . . .
C6 C 0.2123(3) 0.43109(17) 0.31186(11) 0.0194(5) Uani 1 1 d . . . . .
C1 C 0.1834(4) 0.51719(16) 0.47566(11) 0.0216(5) Uani 1 1 d . . . . .
C5 C 0.2821(3) 0.45106(15) 0.37652(11) 0.0184(4) Uani 1 1 d . . . . .
C24 C 0.5948(3) 0.49001(15) 0.27630(12) 0.0188(4) Uani 1 1 d . . . . .
C16 C 0.5670(4) 0.32684(16) 0.60990(12) 0.0236(5) Uani 1 1 d . . . . .
H16 H 0.625381 0.331018 0.649979 0.028 Uiso 1 1 calc R U . . .
C9 C 0.0740(4) 0.3945(2) 0.19438(13) 0.0321(6) Uani 1 1 d . . . . .
C29 C 0.5362(3) 0.50240(16) 0.16445(11) 0.0219(5) Uani 1 1 d . . . . .
H29 H 0.527178 0.477302 0.123601 0.026 Uiso 1 1 calc R U . . .
C12 C 0.4904(3) 0.38880(14) 0.50811(11) 0.0173(4) Uani 1 1 d . . . . .
C17 C 0.5750(3) 0.39389(15) 0.56746(11) 0.0199(5) Uani 1 1 d . . . . .
H17 H 0.638443 0.443580 0.578885 0.024 Uiso 1 1 calc R U . . .
C11 C 0.2263(4) 0.34957(17) 0.28758(13) 0.0250(5) Uani 1 1 d . . . . .
H11 H 0.285003 0.307012 0.311630 0.030 Uiso 1 1 calc R U . . .
C26 C 0.5313(4) 0.62565(15) 0.23123(13) 0.0245(5) Uani 1 1 d . . . . .
H26 H 0.515956 0.684644 0.236005 0.029 Uiso 1 1 calc R U . . .
C27 C 0.5086(3) 0.58901(15) 0.17118(12) 0.0219(5) Uani 1 1 d . . . . .
C8 C 0.0571(4) 0.4758(2) 0.21646(13) 0.0312(6) Uani 1 1 d . . . . .
H8 H 0.000413 0.518169 0.191622 0.037 Uiso 1 1 calc R U . . .
C18 C 0.4339(4) 0.62112(15) 0.45746(12) 0.0246(5) Uani 1 1 d . . . . .
C2 C 0.3800(3) 0.53782(14) 0.48815(11) 0.0206(5) Uani 1 1 d . . . . .
H2 H 0.396645 0.543417 0.535124 0.025 Uiso 1 1 calc R U . . .
C7 C 0.1264(4) 0.49357(17) 0.27662(12) 0.0247(5) Uani 1 1 d . . . . .
H7 H 0.115022 0.548651 0.293676 0.030 Uiso 1 1 calc R U . . .
C14 C 0.3908(3) 0.24805(15) 0.53481(12) 0.0226(5) Uani 1 1 d . . . . .
H14 H 0.328101 0.198213 0.523222 0.027 Uiso 1 1 calc R U . . .
C15 C 0.4740(3) 0.25362(16) 0.59400(12) 0.0228(5) Uani 1 1 d . . . . .
H15 H 0.467345 0.208103 0.623154 0.027 Uiso 1 1 calc R U . . .
C19 C 0.6090(5) 0.65095(17) 0.46726(14) 0.0330(6) Uani 1 1 d . . . . .
H19 H 0.690915 0.619213 0.492394 0.040 Uiso 1 1 calc R U . . .
C10 C 0.1544(4) 0.33066(19) 0.22811(13) 0.0305(6) Uani 1 1 d . . . . .
H10 H 0.160713 0.275233 0.211369 0.037 Uiso 1 1 calc R U . . .
C23 C 0.3154(5) 0.66882(18) 0.42043(14) 0.0329(6) Uani 1 1 d . . . . .
H23 H 0.195970 0.649357 0.413120 0.039 Uiso 1 1 calc R U . . .
C28 C 0.4515(4) 0.64071(17) 0.11496(14) 0.0295(6) Uani 1 1 d . . . . .
H28A H 0.525152 0.625524 0.078016 0.044 Uiso 1 1 calc R U . . .
H28B H 0.467968 0.700539 0.124570 0.044 Uiso 1 1 calc R U . . .
H28C H 0.324001 0.629806 0.105581 0.044 Uiso 1 1 calc R U . . .
C22 C 0.3722(5) 0.74501(19) 0.39413(16) 0.0400(7) Uani 1 1 d . . . . .
H22 H 0.290422 0.777326 0.369346 0.048 Uiso 1 1 calc R U . . .
C20 C 0.6650(6) 0.7272(2) 0.44039(16) 0.0419(8) Uani 1 1 d . . . . .
H20 H 0.784475 0.747010 0.447217 0.050 Uiso 1 1 calc R U . . .
C21 C 0.5454(6) 0.77378(18) 0.40376(16) 0.0423(8) Uani 1 1 d . . . . .
H21 H 0.583031 0.825454 0.385347 0.051 Uiso 1 1 calc R U . . .

loop_
_atom_site_aniso_label
_atom_site_aniso_U_11
_atom_site_aniso_U_22
_atom_site_aniso_U_33
_atom_site_aniso_U_23
_atom_site_aniso_U_13
_atom_site_aniso_U_12
S1 0.0182(3) 0.0266(3) 0.0149(3) 0.0027(2) 0.0001(2) 0.0036(2)
F1 0.0514(11) 0.0703(13) 0.0183(8) -0.0012(8) -0.0123(8) -0.0213(10)
O3 0.0391(10) 0.0265(9) 0.0204(8) 0.0042(7) 0.0047(8) 0.0123(8)
O1 0.0323(9) 0.0363(10) 0.0213(9) 0.0014(8) 0.0080(8) 0.0088(8)
O2 0.0174(8) 0.0572(13) 0.0200(8) 0.0028(9) -0.0030(7) 0.0000(8)
N1 0.0171(9) 0.0328(10) 0.0177(9) 0.0005(8) 0.0004(8) -0.0005(8)
C30 0.0241(11) 0.0226(10) 0.0167(11) 0.0003(9) 0.0016(9) 0.0008(9)
C4 0.0201(11) 0.0198(10) 0.0130(10) 0.0005(8) 0.0017(8) 0.0001(8)
C3 0.0203(10) 0.0191(9) 0.0130(10) 0.0005(8) -0.0015(8) -0.0007(8)
C25 0.0271(12) 0.0212(10) 0.0193(11) 0.0011(9) 0.0005(9) -0.0034(9)
C13 0.0209(11) 0.0227(10) 0.0164(10) -0.0023(9) -0.0010(9) -0.0017(9)
C6 0.0167(10) 0.0271(11) 0.0145(10) 0.0016(9) 0.0003(8) -0.0025(9)
C1 0.0262(12) 0.0225(10) 0.0161(10) 0.0026(9) 0.0022(9) 0.0049(9)
C5 0.0193(10) 0.0214(10) 0.0146(10) 0.0015(8) 0.0005(9) 0.0001(8)
C24 0.0185(10) 0.0228(10) 0.0150(10) 0.0035(9) -0.0002(8) -0.0019(8)
C16 0.0282(12) 0.0248(11) 0.0178(11) 0.0033(9) -0.0044(9) 0.0018(9)
C9 0.0298(13) 0.0513(16) 0.0153(11) -0.0008(11) -0.0055(10) -0.0144(12)
C29 0.0251(12) 0.0246(11) 0.0160(10) -0.0003(9) 0.0007(9) -0.0014(9)
C12 0.0180(10) 0.0190(9) 0.0150(10) 0.0008(8) 0.0003(8) 0.0013(8)
C17 0.0225(11) 0.0207(9) 0.0166(10) 0.0001(9) -0.0041(9) 0.0003(8)
C11 0.0295(13) 0.0262(12) 0.0192(12) 0.0011(10) 0.0012(10) -0.0058(10)
C26 0.0310(13) 0.0202(10) 0.0223(12) 0.0030(10) 0.0016(10) -0.0036(9)
C27 0.0214(11) 0.0235(11) 0.0209(11) 0.0053(9) 0.0015(9) -0.0025(8)
C8 0.0263(12) 0.0463(16) 0.0210(12) 0.0087(11) -0.0055(10) -0.0038(12)
C18 0.0383(14) 0.0199(10) 0.0156(10) -0.0007(9) 0.0001(10) 0.0020(10)
C2 0.0281(12) 0.0184(10) 0.0153(10) 0.0007(8) -0.0015(9) 0.0007(9)
C7 0.0229(11) 0.0316(12) 0.0197(11) 0.0021(10) -0.0021(10) 0.0004(10)
C14 0.0233(11) 0.0208(10) 0.0238(11) -0.0016(9) 0.0001(9) -0.0008(9)
C15 0.0241(11) 0.0214(10) 0.0228(11) 0.0056(9) 0.0004(9) 0.0029(9)
C19 0.0490(17) 0.0242(12) 0.0258(12) -0.0005(10) -0.0079(12) -0.0101(12)
C10 0.0347(14) 0.0355(12) 0.0212(12) -0.0060(10) 0.0013(11) -0.0138(11)
C23 0.0428(16) 0.0269(13) 0.0289(13) 0.0074(11) 0.0045(12) 0.0096(11)
C28 0.0339(14) 0.0286(12) 0.0260(13) 0.0085(10) -0.0023(11) 0.0006(11)
C22 0.0595(19) 0.0261(13) 0.0344(15) 0.0122(11) 0.0117(15) 0.0133(13)
C20 0.062(2) 0.0264(13) 0.0368(16) -0.0009(12) -0.0008(15) -0.0166(14)
C21 0.074(2) 0.0179(11) 0.0347(15) 0.0031(11) 0.0081(16) -0.0025(13)

loop_
_atom_type_symbol
_atom_type_description
_atom_type_scat_dispersion_real
_atom_type_scat_dispersion_imag
_atom_type_scat_source
C C 0.0181 0.0091 'International Tables Vol C Tables 4.2.6.8 and 6.1.1.4'
H H 0.0000 0.0000 'International Tables Vol C Tables 4.2.6.8 and 6.1.1.4'
F F 0.0727 0.0534 'International Tables Vol C Tables 4.2.6.8 and 6.1.1.4'
N N 0.0311 0.0180 'International Tables Vol C Tables 4.2.6.8 and 6.1.1.4'
O O 0.0492 0.0322 'International Tables Vol C Tables 4.2.6.8 and 6.1.1.4'
S S 0.3331 0.5567 'International Tables Vol C Tables 4.2.6.8 and 6.1.1.4'

loop_
_exptl_crystal_face_index_h
_exptl_crystal_face_index_k
_exptl_crystal_face_index_l
_exptl_crystal_face_perp_dist
0 1 1 0.0601
0 -1 -1 0.0318
-2 -1 2 0.0740
2 1 -2 0.0843
2 2 -1 0.0870
0 1 -1 0.0405
0 -1 1 0.0478
-2 0 -1 0.0792
2 0 1 0.0843
-2 2 1 0.0788

loop_
_geom_angle_atom_site_label_1
_geom_angle_atom_site_label_2
_geom_angle_atom_site_label_3
_geom_angle
_geom_angle_site_symmetry_1
_geom_angle_site_symmetry_3
_geom_angle_publ_flag
O3 S1 O2 117.41(13) . . ?
O3 S1 C4 111.61(12) . . ?
O3 S1 C24 107.95(11) . . ?
O2 S1 C4 104.97(12) . . ?
O2 S1 C24 108.36(13) . . ?
C24 S1 C4 105.94(11) . . ?
C1 N1 H1 117.7 . . ?
C1 N1 C5 124.5(2) . . ?
C5 N1 H1 117.7 . . ?
C24 C30 H30 120.3 . . ?
C24 C30 C29 119.4(2) . . ?
C29 C30 H30 120.3 . . ?
C3 C4 S1 117.83(17) . . ?
C5 C4 S1 122.28(19) . . ?
C5 C4 C3 119.8(2) . . ?
C4 C3 H3 107.6 . . ?
C4 C3 C12 114.01(19) . . ?
C4 C3 C2 108.14(19) . . ?
C12 C3 H3 107.6 . . ?
C12 C3 C2 111.52(19) . . ?
C2 C3 H3 107.6 . . ?
C24 C25 H25 120.7 . . ?
C26 C25 H25 120.7 . . ?
C26 C25 C24 118.5(2) . . ?
C12 C13 H13 119.4 . . ?
C12 C13 C14 121.2(2) . . ?
C14 C13 H13 119.4 . . ?
C11 C6 C5 120.4(2) . . ?
C7 C6 C5 119.5(2) . . ?
C7 C6 C11 120.0(2) . . ?
O1 C1 N1 120.7(2) . . ?
O1 C1 C2 124.0(2) . . ?
N1 C1 C2 115.2(2) . . ?
N1 C5 C6 114.0(2) . . ?
C4 C5 N1 119.5(2) . . ?
C4 C5 C6 126.5(2) . . ?
C30 C24 S1 119.15(18) . . ?
C30 C24 C25 121.3(2) . . ?
C25 C24 S1 119.5(2) . . ?
C17 C16 H16 119.8 . . ?
C17 C16 C15 120.4(2) . . ?
C15 C16 H16 119.8 . . ?
F1 C9 C8 117.8(3) . . ?
F1 C9 C10 118.3(3) . . ?
C10 C9 C8 123.9(2) . . ?
C30 C29 H29 119.6 . . ?
C30 C29 C27 120.7(2) . . ?
C27 C29 H29 119.6 . . ?
C13 C12 C3 124.0(2) . . ?
C13 C12 C17 118.5(2) . . ?
C17 C12 C3 117.6(2) . . ?
C16 C17 C12 120.6(2) . . ?
C16 C17 H17 119.7 . . ?
C12 C17 H17 119.7 . . ?
C6 C11 H11 120.0 . . ?
C10 C11 C6 120.0(3) . . ?
C10 C11 H11 120.0 . . ?
C25 C26 H26 119.4 . . ?
C25 C26 C27 121.1(2) . . ?
C27 C26 H26 119.4 . . ?
C29 C27 C26 118.9(2) . . ?
C29 C27 C28 120.0(2) . . ?
C26 C27 C28 121.1(2) . . ?
C9 C8 H8 121.3 . . ?
C9 C8 C7 117.5(3) . . ?
C7 C8 H8 121.3 . . ?
C19 C18 C2 118.3(2) . . ?
C19 C18 C23 118.8(3) . . ?
C23 C18 C2 122.9(3) . . ?
C3 C2 H2 108.0 . . ?
C1 C2 C3 110.29(19) . . ?
C1 C2 C18 111.4(2) . . ?
C1 C2 H2 108.0 . . ?
C18 C2 C3 111.0(2) . . ?
C18 C2 H2 108.0 . . ?
C6 C7 C8 120.5(3) . . ?
C6 C7 H7 119.8 . . ?
C8 C7 H7 119.8 . . ?
C13 C14 H14 119.9 . . ?
C13 C14 C15 120.1(2) . . ?
C15 C14 H14 119.9 . . ?
C16 C15 H15 120.4 . . ?
C14 C15 C16 119.1(2) . . ?
C14 C15 H15 120.4 . . ?
C18 C19 H19 119.7 . . ?
C18 C19 C20 120.6(3) . . ?
C20 C19 H19 119.7 . . ?
C9 C10 C11 118.1(3) . . ?
C9 C10 H10 121.0 . . ?
C11 C10 H10 121.0 . . ?
C18 C23 H23 119.9 . . ?
C22 C23 C18 120.2(3) . . ?
C22 C23 H23 119.9 . . ?
C27 C28 H28A 109.5 . . ?
C27 C28 H28B 109.5 . . ?
C27 C28 H28C 109.5 . . ?
H28A C28 H28B 109.5 . . ?
H28A C28 H28C 109.5 . . ?
H28B C28 H28C 109.5 . . ?
C23 C22 H22 119.7 . . ?
C21 C22 C23 120.7(3) . . ?
C21 C22 H22 119.7 . . ?
C19 C20 H20 120.1 . . ?
C21 C20 C19 119.8(3) . . ?
C21 C20 H20 120.1 . . ?
C22 C21 C20 120.0(3) . . ?
C22 C21 H21 120.0 . . ?
C20 C21 H21 120.0 . . ?

loop_
_geom_bond_atom_site_label_1
_geom_bond_atom_site_label_2
_geom_bond_distance
_geom_bond_site_symmetry_2
_geom_bond_publ_flag
S1 O3 1.445(2) . ?
S1 O2 1.450(2) . ?
S1 C4 1.756(2) . ?
S1 C24 1.755(2) . ?
F1 C9 1.364(3) . ?
O1 C1 1.222(3) . ?
N1 H1 0.8800 . ?
N1 C1 1.376(3) . ?
N1 C5 1.390(3) . ?
C30 H30 0.9500 . ?
C30 C24 1.389(3) . ?
C30 C29 1.392(3) . ?
C4 C3 1.518(3) . ?
C4 C5 1.350(3) . ?
C3 H3 1.0000 . ?
C3 C12 1.522(3) . ?
C3 C2 1.552(3) . ?
C25 H25 0.9500 . ?
C25 C24 1.399(3) . ?
C25 C26 1.396(4) . ?
C13 H13 0.9500 . ?
C13 C12 1.388(3) . ?
C13 C14 1.392(3) . ?
C6 C5 1.490(3) . ?
C6 C11 1.397(4) . ?
C6 C7 1.393(4) . ?
C1 C2 1.516(3) . ?
C16 H16 0.9500 . ?
C16 C17 1.392(3) . ?
C16 C15 1.393(4) . ?
C9 C8 1.380(5) . ?
C9 C10 1.374(5) . ?
C29 H29 0.9500 . ?
C29 C27 1.399(3) . ?
C12 C17 1.400(3) . ?
C17 H17 0.9500 . ?
C11 H11 0.9500 . ?
C11 C10 1.393(4) . ?
C26 H26 0.9500 . ?
C26 C27 1.401(4) . ?
C27 C28 1.501(3) . ?
C8 H8 0.9500 . ?
C8 C7 1.395(4) . ?
C18 C2 1.526(3) . ?
C18 C19 1.396(4) . ?
C18 C23 1.397(4) . ?
C2 H2 1.0000 . ?
C7 H7 0.9500 . ?
C14 H14 0.9500 . ?
C14 C15 1.392(4) . ?
C15 H15 0.9500 . ?
C19 H19 0.9500 . ?
C19 C20 1.401(4) . ?
C10 H10 0.9500 . ?
C23 H23 0.9500 . ?
C23 C22 1.396(4) . ?
C28 H28A 0.9800 . ?
C28 H28B 0.9800 . ?
C28 H28C 0.9800 . ?
C22 H22 0.9500 . ?
C22 C21 1.377(6) . ?
C20 H20 0.9500 . ?
C20 C21 1.388(6) . ?
C21 H21 0.9500 . ?

loop_
_geom_torsion_atom_site_label_1
_geom_torsion_atom_site_label_2
_geom_torsion_atom_site_label_3
_geom_torsion_atom_site_label_4
_geom_torsion
_geom_torsion_site_symmetry_1
_geom_torsion_site_symmetry_2
_geom_torsion_site_symmetry_3
_geom_torsion_site_symmetry_4
_geom_torsion_publ_flag
S1 C4 C3 C12 -96.2(2) . . . . ?
S1 C4 C3 C2 139.19(17) . . . . ?
S1 C4 C5 N1 -173.07(17) . . . . ?
S1 C4 C5 C6 6.6(4) . . . . ?
F1 C9 C8 C7 179.1(3) . . . . ?
F1 C9 C10 C11 179.6(3) . . . . ?
O3 S1 C4 C3 111.38(18) . . . . ?
O3 S1 C4 C5 -72.0(2) . . . . ?
O3 S1 C24 C30 -2.2(2) . . . . ?
O3 S1 C24 C25 175.5(2) . . . . ?
O1 C1 C2 C3 144.1(2) . . . . ?
O1 C1 C2 C18 -92.2(3) . . . . ?
O2 S1 C4 C3 -16.8(2) . . . . ?
O2 S1 C4 C5 159.8(2) . . . . ?
O2 S1 C24 C30 126.0(2) . . . . ?
O2 S1 C24 C25 -56.4(2) . . . . ?
N1 C1 C2 C3 -38.3(3) . . . . ?
N1 C1 C2 C18 85.5(3) . . . . ?
C30 C29 C27 C26 3.1(4) . . . . ?
C30 C29 C27 C28 -175.5(2) . . . . ?
C4 S1 C24 C30 -121.9(2) . . . . ?
C4 S1 C24 C25 55.8(2) . . . . ?
C4 C3 C12 C13 -16.9(3) . . . . ?
C4 C3 C12 C17 163.7(2) . . . . ?
C4 C3 C2 C1 53.0(2) . . . . ?
C4 C3 C2 C18 -71.0(2) . . . . ?
C3 C4 C5 N1 3.5(3) . . . . ?
C3 C4 C5 C6 -176.8(2) . . . . ?
C3 C12 C17 C16 179.2(2) . . . . ?
C25 C26 C27 C29 -1.7(4) . . . . ?
C25 C26 C27 C28 176.9(2) . . . . ?
C13 C12 C17 C16 -0.2(4) . . . . ?
C13 C14 C15 C16 -0.7(4) . . . . ?
C6 C11 C10 C9 1.3(4) . . . . ?
C1 N1 C5 C4 16.3(4) . . . . ?
C1 N1 C5 C6 -163.5(2) . . . . ?
C5 N1 C1 O1 -179.1(2) . . . . ?
C5 N1 C1 C2 3.2(3) . . . . ?
C5 C4 C3 C12 87.1(3) . . . . ?
C5 C4 C3 C2 -37.5(3) . . . . ?
C5 C6 C11 C10 177.5(2) . . . . ?
C5 C6 C7 C8 -178.8(2) . . . . ?
C24 S1 C4 C3 -131.36(18) . . . . ?
C24 S1 C4 C5 45.2(2) . . . . ?
C24 C30 C29 C27 -1.8(4) . . . . ?
C24 C25 C26 C27 -1.1(4) . . . . ?
C9 C8 C7 C6 1.3(4) . . . . ?
C29 C30 C24 S1 176.55(19) . . . . ?
C29 C30 C24 C25 -1.1(4) . . . . ?
C12 C3 C2 C1 -73.1(2) . . . . ?
C12 C3 C2 C18 162.9(2) . . . . ?
C12 C13 C14 C15 0.2(4) . . . . ?
C17 C16 C15 C14 0.7(4) . . . . ?
C11 C6 C5 N1 -116.6(2) . . . . ?
C11 C6 C5 C4 63.6(3) . . . . ?
C11 C6 C7 C8 -1.3(4) . . . . ?
C26 C25 C24 S1 -175.1(2) . . . . ?
C26 C25 C24 C30 2.5(4) . . . . ?
C8 C9 C10 C11 -1.3(5) . . . . ?
C18 C19 C20 C21 0.1(5) . . . . ?
C18 C23 C22 C21 0.6(5) . . . . ?
C2 C3 C12 C13 105.9(3) . . . . ?
C2 C3 C12 C17 -73.5(3) . . . . ?
C2 C18 C19 C20 -179.7(3) . . . . ?
C2 C18 C23 C22 179.3(3) . . . . ?
C7 C6 C5 N1 60.9(3) . . . . ?
C7 C6 C5 C4 -118.8(3) . . . . ?
C7 C6 C11 C10 -0.1(4) . . . . ?
C14 C13 C12 C3 -179.1(2) . . . . ?
C14 C13 C12 C17 0.3(4) . . . . ?
C15 C16 C17 C12 -0.2(4) . . . . ?
C19 C18 C2 C3 -59.7(3) . . . . ?
C19 C18 C2 C1 177.0(2) . . . . ?
C19 C18 C23 C22 -0.3(4) . . . . ?
C19 C20 C21 C22 0.2(5) . . . . ?
C10 C9 C8 C7 0.1(5) . . . . ?
C23 C18 C2 C3 120.7(3) . . . . ?
C23 C18 C2 C1 -2.6(3) . . . . ?
C23 C18 C19 C20 -0.1(4) . . . . ?
C23 C22 C21 C20 -0.6(5) . . . . ?

loop_
_exptl_oxdiff_crystal_face_indexfrac_h
_exptl_oxdiff_crystal_face_indexfrac_k
_exptl_oxdiff_crystal_face_indexfrac_l
_exptl_oxdiff_crystal_face_x
_exptl_oxdiff_crystal_face_y
_exptl_oxdiff_crystal_face_z
0.0000 1.0000 1.0000 -0.1193 -0.0017 -0.0224
-0.0000 -1.0000 -1.0000 0.1193 0.0017 0.0224
-2.0000 -1.0000 2.0000 -0.0946 0.0210 0.4409
2.0000 1.0000 -2.0000 0.0946 -0.0210 -0.4409
2.0000 2.0000 -0.9999 -0.0247 -0.0227 -0.4634
0.0000 1.0000 -1.0000 -0.0237 -0.1102 -0.0455
-0.0000 -1.0000 1.0000 0.0237 0.1102 0.0455
-2.0000 0.0000 -1.0000 -0.0227 -0.1976 0.3724
2.0000 -0.0000 1.0000 0.0227 0.1976 -0.3724
-2.0000 2.0000 1.0000 -0.2614 -0.2009 0.3275
